data_1518592
loop_
_publ_author_name
'Seki, Tomohiro'
'Ozaki, Taichi'
'Okura, Takuma'
'Asakura, Kiyotaka'
'Sakon, Aya'
'Uekusa, Hidehiro'
'Ito, Hajime'

_publ_section_title
;
 Interconvertible multiple photoluminescence color of a gold(i) isocyanide
 complex in the solid state: solvent-induced blue-shifted and
 mechano-responsive red-shifted photoluminescence
;
_journal_issue 4
_journal_name_full 'Chem. Sci.'
_journal_page_first 2187
_journal_paper_doi 10.1039/C4SC03960B
_journal_volume 6
_journal_year 2015
_chemical_formula_moiety 'C18 H4 Au2 F8 N4'
_chemical_formula_sum 'C18 H4 Au2 F8 N4'
_chemical_formula_weight 822.18
_chemical_name_common Au_Y
_space_group_IT_number 14
_symmetry_cell_setting monoclinic
_symmetry_Int_Tables_number 14
_symmetry_space_group_name_Hall '-P 2ybc'
_symmetry_space_group_name_H-M 'P 1 21/c 1'
_audit_creation_date 2014-07-04T11:12
_audit_creation_method 'from EXP file using GSAS2CIF'
_audit_update_record
;
2014-11-25 deposited with the CCDC.
2015-01-21 downloaded from the CCDC.
;
_cell_angle_alpha 90.0
_cell_angle_beta 103.1674(33)
_cell_angle_gamma 90.0
_cell_formula_units_Z 2
_cell_length_a 7.79058(18)
_cell_length_b 18.7202(5)
_cell_length_c 6.74157(17)
_cell_measurement_temperature 293
_cell_volume 957.35(4)
_computing_structure_refinement GSAS
_diffrn_ambient_pressure 101.3
_diffrn_ambient_temperature 293
_diffrn_measurement_device_type 'RIGAKU SmartLab'
_diffrn_radiation_polarisn_ratio 0.5
_diffrn_radiation_probe x-ray
_exptl_absorpt_correction_T_max 1.00000
_exptl_absorpt_correction_T_min 1.00000
_exptl_absorpt_process_details
;   GSAS Absorption/surface roughness correction: function number 0
 No correction is applied.
;
_exptl_crystal_colour yellow
_exptl_crystal_density_diffrn 2.852
_exptl_crystal_preparation Luminescent
_pd_block_id 2014-07-04T11:12|IRAI_ITO_AU_Y||
_pd_calc_method 'Rietveld Refinement'
_pd_instr_location ' ?'
_pd_meas_2theta_range_inc 0.01
_pd_meas_2theta_range_max 60.0
_pd_meas_2theta_range_min 7.01
_pd_meas_number_of_points 5300
_pd_phase_name 'from C:/data/powder/ITO_Au/140205irai_ITO_Au_Y_long/Rietveld_P21c_'
_pd_proc_2theta_range_inc 0.01
_pd_proc_2theta_range_max 60.01466
_pd_proc_2theta_range_min 7.02466
_pd_proc_info_datetime 2014-07-04T11:12:46
_pd_proc_info_excluded_regions ' ?'
_pd_proc_ls_background_function
;   GSAS Background function number 1 with 36 terms.
 Shifted Chebyshev function of 1st kind
      1:    4538.77     2:   -4449.16     3:    1513.42     4:   -294.873    
      5:   -97.7713     6:    225.064     7:   -238.974     8:    116.391    
      9:   -52.6608    10:   -22.0486    11:    1.14103    12:    16.9197    
     13:   -47.0084    14:   -33.6764    15:    73.5583    16:   -83.4541    
     17:   -1.19068    18:    3.08865    19:    14.7419    20:   -38.1903    
     21:    23.5189    22:   -32.4102    23:   -21.0203    24:    26.8614    
     25:   -22.4870    26:    19.8953    27:   -15.8095    28:   -16.8814    
     29:  -0.885956    30:    27.1830    31:   -35.1076    32:   -40.9567    
     33:    43.8835    34:   -91.3355    35:    81.7615    36:   -92.0514    
;
_pd_proc_ls_peak_cutoff 0.00400
_pd_proc_ls_profile_function
;
 CW Profile function number 2 with  18 terms
 Profile coefficients for Simpson's rule integration of pseudovoigt function
 C.J. Howard (1982). J. Appl. Cryst.,15,615-620.
 P. Thompson, D.E. Cox & J.B. Hastings (1987). J. Appl. Cryst.,20,79-83.
 Peak tails are ignored  where the intensity is below 0.0040 times the peak
   Aniso. broadening axis   0.0   0.0   1.0
;
_pd_proc_ls_prof_R_factor 0.0360
_pd_proc_ls_prof_wR_expected 0.0118
_pd_proc_ls_prof_wR_factor 0.0462
_pd_proc_number_of_points 5300
_pd_spec_mounting ' ?'
_refine_ls_goodness_of_fit_all 3.96
_refine_ls_hydrogen_treatment refxyz
_refine_ls_matrix_type full
_refine_ls_number_parameters 105
_refine_ls_number_restraints 54
_refine_ls_R_Fsqd_factor 0.02738
_refine_ls_shift/su_max 0.04
_refine_ls_shift/su_mean 0.00
_reflns_d_resolution_high 1.542
_reflns_d_resolution_low 9.360
_reflns_limit_h_max 5
_reflns_limit_h_min 0
_reflns_limit_k_max 12
_reflns_limit_k_min 0
_reflns_limit_l_max 4
_reflns_limit_l_min -4
_reflns_number_total 538
_cod_data_source_file c4sc03960b2.cif
_cod_data_source_block IRAI_ITO_AU_Y_publ
_cod_depositor_comments
;
The following automatic conversions were performed:

'_geom_bond_publ_flag' value 'N' changed to 'n' according to
/usr/data/users/saulius/crontab/automatic-downloads/rss-feeds/RSC/lib/dictionaries/cif_core.dic
dictionary named 'cif_core.dic' version 2.4.2 from 2011-04-26 (38
times).

'_geom_angle_publ_flag' value 'N' changed to 'n' according to
/usr/data/users/saulius/crontab/automatic-downloads/rss-feeds/RSC/lib/dictionaries/cif_core.dic
dictionary named 'cif_core.dic' version 2.4.2 from 2011-04-26 (28
times).

Automatic conversion script
Id: cif_fix_values 3008 2015-01-20 13:52:24Z robertas 

 Adding full bibliography for 1518590--1518592.cif.
;
_cod_original_cell_volume 957.35(5)
_cod_original_sg_symbol_H-M 'P 21/c'
_cod_database_code 1518592
_gsas_exptl_extinct_corr_t_min 1.00000
_gsas_exptl_extinct_corr_t_max 1.00000

loop_
_symmetry_equiv_pos_site_id
_symmetry_equiv_pos_as_xyz
1 +x,+y,+z
2 -x,+y+1/2,-z+1/2
-1 -x,-y,-z
-2 +x,-y+1/2,+z+1/2

loop_
_atom_site_type_symbol
_atom_site_label
_atom_site_fract_x
_atom_site_fract_y
_atom_site_fract_z
_atom_site_occupancy
_atom_site_thermal_displace_type
_atom_site_U_iso_or_equiv
_atom_site_symmetry_multiplicity
C C1 1.1265(6) -0.38232(20) -0.09213(27) 1.0 Uiso 0.0715(9) 4
F F2 0.9639(7) -0.4052(4) -0.09756(34) 1.0 Uiso 0.0715(9) 4
C C3 1.2506(7) -0.43253(21) -0.11397(29) 1.0 Uiso 0.0715(9) 4
F F4 1.2028(10) -0.50132(24) -0.1394(4) 1.0 Uiso 0.0715(9) 4
N N5 1.4146(7) -0.41772(26) -0.11164(31) 1.0 Uiso 0.0715(9) 4
C C6 1.4602(6) -0.35074(27) -0.08706(28) 1.0 Uiso 0.0715(9) 4
F F7 1.6285(6) -0.3338(4) -0.0843(4) 1.0 Uiso 0.0715(9) 4
C C8 1.3459(5) -0.29559(24) -0.06352(27) 1.0 Uiso 0.0715(9) 4
F F9 1.4116(8) -0.22969(30) -0.03981(34) 1.0 Uiso 0.0715(9) 4
C C10 1.1712(5) -0.31095(19) -0.06581(28) 1.0 Uiso 0.0715(9) 4
Au Au11 0.99059(25) -0.23336(8) -0.05333(17) 1.0 Uiso 0.0715(9) 4
C C12 0.8136(9) -0.15794(27) -0.0518(11) 1.0 Uiso 0.0715(9) 4
N N13 0.7142(9) -0.11351(26) -0.0430(11) 1.0 Uiso 0.0715(9) 4
C C14 0.6028(7) -0.05642(21) -0.0223(8) 1.0 Uiso 0.0715(9) 4
C C15 0.4258(8) -0.05799(22) -0.1210(4) 1.0 Uiso 0.0715(9) 4
C C16 0.3203(4) -0.00110(34) -0.0975(6) 1.0 Uiso 0.0715(9) 4
H H17 0.3769(14) -0.09891(35) -0.2059(7) 1.0 Uiso 0.0859(11) 4
H H18 0.1948(4) -0.0004(6) -0.1650(10) 1.0 Uiso 0.0859(11) 4

loop_
_atom_type_symbol
_atom_type_number_in_cell
_atom_type_scat_dispersion_real
_atom_type_scat_dispersion_imag
_atom_type_scat_Cromer_Mann_a1
_atom_type_scat_Cromer_Mann_a2
_atom_type_scat_Cromer_Mann_a3
_atom_type_scat_Cromer_Mann_a4
_atom_type_scat_Cromer_Mann_b1
_atom_type_scat_Cromer_Mann_b2
_atom_type_scat_Cromer_Mann_b3
_atom_type_scat_Cromer_Mann_b4
_atom_type_scat_Cromer_Mann_c
_atom_type_scat_source
C 36.0 0.000 0.000 2.31000 20.8439 1.02000 10.2075 1.58860 0.56870 0.86500 51.6512 0.21560 International_Tables_Vol_C
F 16.0 0.000 0.000 3.53920 10.2825 2.64120 4.29440 1.51700 0.26150 1.02430 26.1476 0.27760 International_Tables_Vol_C
N 8.0 0.000 0.000 12.2126 0.00570 3.13220 9.89330 2.01250 28.9975 1.16630 0.58260 -11.529 International_Tables_Vol_C
Au 4.0 0.000 0.000 16.8819 0.46110 18.5913 8.62160 25.5582 1.48260 5.86000 36.3956 12.0658 International_Tables_Vol_C
H 8.0 0.000 0.000 0.49300 10.5109 0.32291 26.1257 0.14019 3.14236 0.04081 57.7997 0.00304 International_Tables_Vol_C

loop_
_diffrn_radiation_type
_diffrn_radiation_wavelength
_diffrn_radiation_wavelength_wt
_diffrn_radiation_wavelength_id
CuK\a~1~ 1.540593 1.000 1

loop_
_geom_angle_atom_site_label_1
_geom_angle_atom_site_label_2
_geom_angle_atom_site_label_3
_geom_angle
_geom_angle_site_symmetry_1
_geom_angle_site_symmetry_3
_geom_angle_publ_flag
F2 C1 C3 117.64(26) 1_555 1_555 n
F2 C1 C10 121.71(26) 1_555 1_555 n
C3 C1 C10 120.66(21) 1_555 1_555 n
C1 C3 F4 119.15(26) 1_555 1_555 n
C1 C3 N5 124.22(22) 1_555 1_555 n
F4 C3 N5 116.63(26) 1_555 1_555 n
C3 N5 C6 116.32(23) 1_555 1_555 n
N5 C6 F7 117.66(27) 1_555 1_555 n
N5 C6 C8 124.32(22) 1_555 1_555 n
F7 C6 C8 118.03(27) 1_555 1_555 n
C6 C8 F9 117.46(25) 1_555 1_555 n
C6 C8 C10 119.67(21) 1_555 1_555 n
F9 C8 C10 122.86(25) 1_555 1_555 n
C1 C10 C8 114.81(20) 1_555 1_555 n
C1 C10 Au11 122.57(22) 1_555 1_555 n
C8 C10 Au11 122.46(23) 1_555 1_555 n
C10 Au11 C12 177.99(21) 1_555 1_555 n
Au11 C12 N13 177.3(4) 1_555 1_555 n
C12 N13 C14 175.7(4) 1_555 1_555 n
N13 C14 C15 120.4(4) 1_555 1_555 n
N13 C14 C16 116.8(4) 1_555 -1_655 n
C15 C14 C16 122.81(28) 1_555 -1_655 n
C14 C15 C16 118.88(16) 1_555 1_555 n
C14 C15 H17 120.53(12) 1_555 1_555 n
C16 C15 H17 120.58(12) 1_555 1_555 n
C14 C16 C15 118.30(32) -1_655 1_555 n
C14 C16 H18 120.67(35) -1_655 1_555 n
C15 C16 H18 121.03(13) 1_555 1_555 n

loop_
_geom_bond_atom_site_label_1
_geom_bond_atom_site_label_2
_geom_bond_distance
_geom_bond_site_symmetry_2
_geom_bond_publ_flag
C1 F2 1.3293(12) 1_555 n
C1 C3 1.3803(12) 1_555 n
C1 C10 1.3819(12) 1_555 n
F2 C1 1.3293(12) 1_555 n
C3 C1 1.3803(12) 1_555 n
C3 F4 1.3405(12) 1_555 n
C3 N5 1.3044(12) 1_555 n
F4 C3 1.3405(12) 1_555 n
N5 C3 1.3044(12) 1_555 n
N5 C6 1.3034(12) 1_555 n
C6 N5 1.3034(12) 1_555 n
C6 F7 1.3453(12) 1_555 n
C6 C8 1.3959(12) 1_555 n
F7 C6 1.3453(12) 1_555 n
C8 C6 1.3959(12) 1_555 n
C8 F9 1.3314(12) 1_555 n
C8 C10 1.3875(12) 1_555 n
F9 C8 1.3314(12) 1_555 n
C10 C1 1.3819(12) 1_555 n
C10 C8 1.3875(12) 1_555 n
C10 Au11 2.0370(12) 1_555 n
Au11 C10 2.0370(12) 1_555 n
Au11 C12 1.9750(12) 1_555 n
C12 Au11 1.9750(12) 1_555 n
C12 N13 1.1475(12) 1_555 n
N13 C12 1.1475(12) 1_555 n
N13 C14 1.4032(12) 1_555 n
C14 N13 1.4032(12) 1_555 n
C14 C15 1.3881(12) 1_555 n
C14 C16 1.3969(12) -1_655 n
C15 C14 1.3881(12) 1_555 n
C15 C16 1.3763(12) 1_555 n
C15 H17 0.9800(6) 1_555 n
C16 C14 1.3969(12) -1_655 n
C16 C15 1.3763(12) 1_555 n
C16 H18 0.9800(6) 1_555 n
H17 C15 0.9800(6) 1_555 n
H18 C16 0.9800(6) 1_555 n
